data_1549194
loop_
_publ_author_name
'Hachem, Hadi'
'Xu, Zijun'
'Bellec, Nathalie'
'Jeannin, Olivier'
'Auban-Senzier, Pascale'
'Guizouarn, Thierry'
'Fourmigu\'e, Marc'
'Lorcy, Dominique'

_publ_section_title
;
 Neutral, closed-shell nickel bis(2-alkylthio-thiazole-4,5-dithiolate)
 complexes as single component molecular conductors.
;
_journal_issue 18
_journal_name_full 'Dalton transactions (Cambridge, England : 2003)'
_journal_page_first 6580
_journal_page_last 6589
_journal_paper_doi 10.1039/c8dt00818c
_journal_volume 47
_journal_year 2018
_chemical_formula_moiety 'C14 H18 N2 Ni S8, C24 H20 P'
_chemical_formula_sum 'C38 H38 N2 Ni P S8'
_chemical_formula_weight 868.86
_space_group_IT_number 15
_space_group_name_Hall '-C 2yc'
_space_group_name_H-M_alt 'C 1 2/c 1'
_symmetry_cell_setting monoclinic
_symmetry_Int_Tables_number 15
_symmetry_space_group_name_Hall '-C 2yc'
_symmetry_space_group_name_H-M 'C 1 2/c 1'
_atom_sites_solution_hydrogens geom
_atom_sites_solution_primary 'direct - structure invariant direct methods'
_atom_sites_solution_secondary 'direct - structure invariant direct methods'
_audit_conform_dict_location ftp://ftp.iucr.org/pub/cif_core.dic
_audit_conform_dict_name cif_core.dic
_audit_conform_dict_version 2.4.3
_audit_creation_date 2018-03-21T14:20:18-00:00
_audit_creation_method 'WinGX routine CIF_UPDATE'
_audit_update_record
;
2018-03-27 deposited with the CCDC.
2018-04-04 downloaded from the CCDC.
;
_cell_angle_alpha 90
_cell_angle_beta 124.372(4)
_cell_angle_gamma 90
_cell_formula_units_Z 4
_cell_length_a 28.7636(17)
_cell_length_b 7.3314(5)
_cell_length_c 23.4795(14)
_cell_measurement_reflns_used 3256
_cell_measurement_temperature 296(2)
_cell_measurement_theta_max 26.03
_cell_measurement_theta_min 2.84
_cell_measurement_wavelength 0.71073
_cell_volume 4086.7(5)
_computing_cell_refinement 'Bruker APEX2 (Bruker, 2014)'
_computing_data_collection 'Bruker APEX2 (Bruker, 2014)'
_computing_data_reduction 'Bruker APEX2 (Bruker, 2014)'
_computing_molecular_graphics 'Ortep for Windows (Farrugia, 2012)'
_computing_publication_material 'WinGX publication routines (Farrugia, 2012)'
_computing_structure_refinement 'SHELXL-2014/7 (Sheldrick, 2014)'
_computing_structure_solution 'SIR-92 (Altomare et al., 1994)'
_diffrn_ambient_temperature 296(2)
_diffrn_detector 'CCD plate'
_diffrn_measured_fraction_theta_full 0.997
_diffrn_measured_fraction_theta_max 0.988
_diffrn_measurement_device_type 'APEXII, Bruker-AXS'
_diffrn_measurement_method 'CCD rotation images, thick slices'
_diffrn_orient_matrix_UB_11 0.028436
_diffrn_orient_matrix_UB_12 0.100056
_diffrn_orient_matrix_UB_13 0.023005
_diffrn_orient_matrix_UB_21 0.014776
_diffrn_orient_matrix_UB_22 -0.030788
_diffrn_orient_matrix_UB_23 -0.028489
_diffrn_orient_matrix_UB_31 -0.027336
_diffrn_orient_matrix_UB_32 0.08744
_diffrn_orient_matrix_UB_33 -0.036355
_diffrn_radiation_probe x-ray
_diffrn_radiation_source 'fine-focus sealed tube'
_diffrn_radiation_type MoK\a
_diffrn_radiation_wavelength 0.71073
_diffrn_reflns_av_R_equivalents 0.0451
_diffrn_reflns_av_unetI/netI 0.0549
_diffrn_reflns_Laue_measured_fraction_full 0.997
_diffrn_reflns_Laue_measured_fraction_max 0.988
_diffrn_reflns_limit_h_max 37
_diffrn_reflns_limit_h_min -40
_diffrn_reflns_limit_k_max 10
_diffrn_reflns_limit_k_min -7
_diffrn_reflns_limit_l_max 32
_diffrn_reflns_limit_l_min -33
_diffrn_reflns_number 17557
_diffrn_reflns_point_group_measured_fraction_full 0.997
_diffrn_reflns_point_group_measured_fraction_max 0.988
_diffrn_reflns_reduction_process
;
        Scaled and merged with Sortav
        R.H. Blessing, (1987) Cryst. Rev. 1, 3-58
        R.H. Blessing, (1989) J. Appl. Cryst. 22, 396-397
;
_diffrn_reflns_theta_full 25.242
_diffrn_reflns_theta_max 30.511
_diffrn_reflns_theta_min 2.837
_diffrn_standards_number 0
_exptl_absorpt_coefficient_mu 0.953
_exptl_absorpt_correction_T_max 0.972
_exptl_absorpt_correction_T_min 0.872
_exptl_absorpt_correction_type multi-scan
_exptl_absorpt_process_details
;
  [Sheldrick, G.M. (2014). SADABS Bruker AXS Inc., Madison, Wisconsin, USA]
;
_exptl_crystal_colour red
_exptl_crystal_density_diffrn 1.412
_exptl_crystal_density_method 'not measured'
_exptl_crystal_description prism
_exptl_crystal_F_000 1804
_exptl_crystal_size_max 0.16
_exptl_crystal_size_mid 0.12
_exptl_crystal_size_min 0.03
_refine_diff_density_max 1.277
_refine_diff_density_min -1.039
_refine_diff_density_rms 0.096
_refine_ls_extinction_method none
_refine_ls_goodness_of_fit_ref 1.034
_refine_ls_hydrogen_treatment constr
_refine_ls_matrix_type full
_refine_ls_number_constraints 0
_refine_ls_number_parameters 251
_refine_ls_number_reflns 6172
_refine_ls_number_restraints 40
_refine_ls_restrained_S_all 1.065
_refine_ls_R_factor_all 0.1108
_refine_ls_R_factor_gt 0.066
_refine_ls_shift/su_max 0.025
_refine_ls_shift/su_mean 0.002
_refine_ls_structure_factor_coef Fsqd
_refine_ls_weighting_details 'w=1/[\s^2^(Fo^2^)+(0.1035P)^2^+9.1133P] where P=(Fo^2^+2Fc^2^)/3'
_refine_ls_weighting_scheme calc
_refine_ls_wR_factor_gt 0.1804
_refine_ls_wR_factor_ref 0.2128
_reflns_Friedel_coverage 0
_reflns_number_gt 3812
_reflns_number_total 6172
_reflns_threshold_expression 'I > 2\s(I)'
_cod_data_source_file c8dt00818c2.cif
_cod_data_source_block shelx_CCDC3
_cod_depositor_comments 'Adding full bibliography for 1549190--1549195.cif.'
_cod_original_sg_symbol_H-M 'C 2/c'
_cod_database_code 1549194

loop_
_symmetry_equiv_pos_as_xyz
'x, y, z'
'-x, y, -z+1/2'
'x+1/2, y+1/2, z'
'-x+1/2, y+1/2, -z+1/2'
'-x, -y, -z'
'x, -y, z-1/2'
'-x+1/2, -y+1/2, -z'
'x+1/2, -y+1/2, z-1/2'

loop_
_atom_site_label
_atom_site_type_symbol
_atom_site_fract_x
_atom_site_fract_y
_atom_site_fract_z
_atom_site_U_iso_or_equiv
_atom_site_adp_type
_atom_site_occupancy
_atom_site_site_symmetry_order
_atom_site_calc_flag
_atom_site_refinement_flags_posn
_atom_site_refinement_flags_adp
_atom_site_refinement_flags_occupancy
_atom_site_disorder_assembly
_atom_site_disorder_group
C1 C 0.81092(15) 0.0699(5) 0.4900(2) 0.0430(8) Uani 1 1 d . . . . .
C2 C 0.81039(15) -0.0471(6) 0.4446(2) 0.0427(8) Uani 1 1 d . . . . .
C4 C 0.8426(3) -0.0694(12) 0.3597(3) 0.0968(14) Uani 1 1 d . U . . .
C5 C 0.7960(4) -0.1888(15) 0.3176(4) 0.1269(19) Uani 1 1 d . U . . .
H5A H 0.7876 -0.1925 0.2719 0.19 Uiso 1 1 calc R U . . .
H5B H 0.7636 -0.145 0.3157 0.19 Uiso 1 1 calc R U . . .
H5C H 0.8053 -0.3092 0.3371 0.19 Uiso 1 1 calc R U . . .
C6 C 0.8446(4) 0.0826(14) 0.3157(4) 0.127(2) Uani 1 1 d . U . . .
H6A H 0.8376 0.031 0.2739 0.191 Uiso 1 1 calc R U . . .
H6B H 0.8811 0.1389 0.3413 0.191 Uiso 1 1 calc R U . . .
H6C H 0.8164 0.1724 0.3046 0.191 Uiso 1 1 calc R U . . .
C7 C 0.8993(4) -0.1655(13) 0.3915(4) 0.1116(17) Uani 1 1 d . U . . .
H7A H 0.929 -0.0873 0.4253 0.167 Uiso 1 1 calc R U . . .
H7B H 0.9052 -0.193 0.356 0.167 Uiso 1 1 calc R U . . .
H7C H 0.8994 -0.2766 0.4132 0.167 Uiso 1 1 calc R U . . .
C8 C 0.97106(15) -0.0208(5) 0.67618(18) 0.0380(7) Uani 1 1 d . . . . .
C9 C 0.93384(18) -0.1576(6) 0.6673(2) 0.0479(9) Uani 1 1 d . . . . .
H9 H 0.9232 -0.167 0.698 0.057 Uiso 1 1 calc R U . . .
C10 C 0.9126(2) -0.2800(6) 0.6127(2) 0.0544(11) Uani 1 1 d . . . . .
H10 H 0.8871 -0.3694 0.6063 0.065 Uiso 1 1 calc R U . . .
C11 C 0.9292(2) -0.2684(6) 0.5686(2) 0.0568(11) Uani 1 1 d . . . . .
H11 H 0.9155 -0.3516 0.5327 0.068 Uiso 1 1 calc R U . . .
C12 C 0.9668(2) -0.1324(8) 0.5773(2) 0.0633(13) Uani 1 1 d . . . . .
H12 H 0.9778 -0.1246 0.547 0.076 Uiso 1 1 calc R U . . .
C13 C 0.98747(18) -0.0091(6) 0.6313(2) 0.0513(10) Uani 1 1 d . . . . .
H13 H 1.0124 0.0816 0.6372 0.062 Uiso 1 1 calc R U . . .
C14 C 1.05352(15) 0.2726(5) 0.75764(19) 0.0372(7) Uani 1 1 d . . . . .
C15 C 1.03754(18) 0.4096(6) 0.7088(2) 0.0484(9) Uani 1 1 d . . . . .
H15 H 0.9999 0.4225 0.6725 0.058 Uiso 1 1 calc R U . . .
C16 C 1.0781(2) 0.5272(6) 0.7147(3) 0.0568(11) Uani 1 1 d . . . . .
H16 H 1.0678 0.6166 0.6815 0.068 Uiso 1 1 calc R U . . .
C17 C 1.1328(2) 0.5113(7) 0.7689(3) 0.0604(12) Uani 1 1 d . . . . .
H17 H 1.1594 0.5923 0.7731 0.073 Uiso 1 1 calc R U . . .
C18 C 1.14924(18) 0.3777(7) 0.8176(3) 0.0612(12) Uani 1 1 d . . . . .
H18 H 1.1868 0.3685 0.8543 0.073 Uiso 1 1 calc R U . . .
C19 C 1.10963(17) 0.2553(6) 0.8122(2) 0.0478(9) Uani 1 1 d . . . . .
H19 H 1.1208 0.1635 0.8448 0.057 Uiso 1 1 calc R U . . .
N1 N 0.84187(14) 0.0196(5) 0.41825(19) 0.0496(8) Uani 1 1 d D . . . .
P1 P 1 0.12661(18) 0.75 0.0345(3) Uani 1 2 d S T P . .
S1 S 0.77890(4) 0.02509(13) 0.53189(6) 0.0441(3) Uani 1 1 d . . . . .
S2 S 0.77802(5) -0.25691(14) 0.43133(6) 0.0467(3) Uani 1 1 d . . . . .
S3 S 0.85224(6) 0.25992(15) 0.50473(9) 0.0646(4) Uani 1 1 d D . . . .
Ni1 Ni 0.75 -0.25 0.5 0.03501(19) Uani 1 2 d S . P . .
C3 C 0.8729(4) 0.1757(10) 0.4534(5) 0.054(2) Uani 0.750(18) 1 d D U P A 1
S4 S 0.9242(2) 0.2935(4) 0.4555(3) 0.0781(14) Uani 0.750(18) 1 d D U P A 1
C3B C 0.8626(8) 0.1902(16) 0.4437(8) 0.082(12) Uani 0.250(18) 1 d D U P A 2
S4B S 0.8948(16) 0.3014(18) 0.414(2) 0.133(7) Uani 0.250(18) 1 d D U P A 2

loop_
_atom_site_aniso_label
_atom_site_aniso_U_11
_atom_site_aniso_U_22
_atom_site_aniso_U_33
_atom_site_aniso_U_23
_atom_site_aniso_U_13
_atom_site_aniso_U_12
C1 0.0369(18) 0.0329(18) 0.066(2) -0.0008(17) 0.0331(18) -0.0045(15)
C2 0.0356(18) 0.044(2) 0.054(2) 0.0084(17) 0.0280(17) 0.0061(16)
C4 0.101(3) 0.148(4) 0.086(3) -0.016(2) 0.080(2) -0.020(2)
C5 0.126(3) 0.177(5) 0.105(4) -0.035(3) 0.081(3) -0.041(3)
C6 0.141(4) 0.162(5) 0.089(3) 0.006(3) 0.071(3) -0.018(3)
C7 0.120(3) 0.145(4) 0.094(3) -0.018(3) 0.075(3) 0.002(3)
C8 0.0360(18) 0.0352(18) 0.0405(18) -0.0008(14) 0.0202(15) 0.0040(14)
C9 0.052(2) 0.042(2) 0.051(2) -0.0035(18) 0.0295(19) -0.0070(18)
C10 0.057(3) 0.035(2) 0.057(2) -0.0059(18) 0.023(2) -0.0023(18)
C11 0.050(2) 0.049(2) 0.052(2) -0.0149(19) 0.017(2) 0.000(2)
C12 0.062(3) 0.078(3) 0.054(2) -0.016(2) 0.036(2) 0.000(3)
C13 0.048(2) 0.058(3) 0.053(2) -0.011(2) 0.0317(19) -0.006(2)
C14 0.0366(18) 0.0346(18) 0.0442(18) -0.0019(15) 0.0251(15) 0.0001(14)
C15 0.049(2) 0.044(2) 0.054(2) 0.0105(18) 0.0300(19) 0.0067(18)
C16 0.069(3) 0.043(2) 0.077(3) 0.012(2) 0.052(3) 0.003(2)
C17 0.058(3) 0.055(3) 0.085(3) -0.001(2) 0.050(3) -0.010(2)
C18 0.039(2) 0.072(3) 0.065(3) 0.000(2) 0.024(2) -0.015(2)
C19 0.037(2) 0.051(2) 0.048(2) 0.0034(18) 0.0202(17) -0.0033(17)
N1 0.0464(18) 0.053(2) 0.065(2) 0.0096(17) 0.0407(17) 0.0067(16)
P1 0.0341(6) 0.0333(6) 0.0380(6) 0 0.0214(5) 0
S1 0.0468(5) 0.0338(5) 0.0646(6) -0.0125(4) 0.0393(5) -0.0098(4)
S2 0.0520(6) 0.0417(5) 0.0545(6) -0.0108(4) 0.0350(5) -0.0079(4)
S3 0.0754(8) 0.0345(5) 0.1176(11) -0.0099(6) 0.0748(9) -0.0105(5)
Ni1 0.0303(3) 0.0307(3) 0.0440(4) -0.0050(3) 0.0210(3) -0.0050(2)
C3 0.060(4) 0.034(4) 0.094(5) 0.008(4) 0.059(4) 0.006(3)
S4 0.090(2) 0.0513(12) 0.140(3) -0.0132(15) 0.093(2) -0.0223(12)
C3B 0.086(19) 0.035(14) 0.16(3) 0.040(15) 0.090(17) 0.018(12)
S4B 0.189(16) 0.087(6) 0.228(19) 0.005(9) 0.182(16) -0.030(9)

loop_
_atom_type_symbol
_atom_type_description
_atom_type_scat_dispersion_real
_atom_type_scat_dispersion_imag
_atom_type_scat_source
C C 0.0033 0.0016 'International Tables Vol C Tables 4.2.6.8 and 6.1.1.4'
H H 0 0 'International Tables Vol C Tables 4.2.6.8 and 6.1.1.4'
N N 0.0061 0.0033 'International Tables Vol C Tables 4.2.6.8 and 6.1.1.4'
P P 0.1023 0.0942 'International Tables Vol C Tables 4.2.6.8 and 6.1.1.4'
S S 0.1246 0.1234 'International Tables Vol C Tables 4.2.6.8 and 6.1.1.4'
Ni Ni 0.3393 1.1124 'International Tables Vol C Tables 4.2.6.8 and 6.1.1.4'

loop_
_geom_angle_atom_site_label_1
_geom_angle_atom_site_label_2
_geom_angle_atom_site_label_3
_geom_angle
_geom_angle_site_symmetry_1
_geom_angle_site_symmetry_3
C2 C1 S1 123.7(3) . .
C2 C1 S3 111.5(3) . .
S1 C1 S3 124.6(2) . .
C1 C2 N1 113.0(4) . .
C1 C2 S2 117.9(3) . .
N1 C2 S2 129.0(3) . .
C5 C4 C7 112.4(8) . .
C5 C4 N1 113.4(5) . .
C7 C4 N1 108.0(5) . .
C5 C4 C6 110.8(7) . .
C7 C4 C6 103.2(6) . .
N1 C4 C6 108.5(6) . .
C4 C5 H5A 109.5 . .
C4 C5 H5B 109.5 . .
H5A C5 H5B 109.5 . .
C4 C5 H5C 109.5 . .
H5A C5 H5C 109.5 . .
H5B C5 H5C 109.5 . .
C4 C6 H6A 109.5 . .
C4 C6 H6B 109.5 . .
H6A C6 H6B 109.5 . .
C4 C6 H6C 109.5 . .
H6A C6 H6C 109.5 . .
H6B C6 H6C 109.5 . .
C4 C7 H7A 109.5 . .
C4 C7 H7B 109.5 . .
H7A C7 H7B 109.5 . .
C4 C7 H7C 109.5 . .
H7A C7 H7C 109.5 . .
H7B C7 H7C 109.5 . .
C13 C8 C9 119.7(4) . .
C13 C8 P1 121.8(3) . .
C9 C8 P1 118.3(3) . .
C10 C9 C8 120.2(4) . .
C10 C9 H9 119.9 . .
C8 C9 H9 119.9 . .
C11 C10 C9 119.8(4) . .
C11 C10 H10 120.1 . .
C9 C10 H10 120.1 . .
C10 C11 C12 120.5(4) . .
C10 C11 H11 119.8 . .
C12 C11 H11 119.8 . .
C13 C12 C11 119.6(4) . .
C13 C12 H12 120.2 . .
C11 C12 H12 120.2 . .
C8 C13 C12 120.2(4) . .
C8 C13 H13 119.9 . .
C12 C13 H13 119.9 . .
C19 C14 C15 119.8(4) . .
C19 C14 P1 121.4(3) . .
C15 C14 P1 118.7(3) . .
C14 C15 C16 119.7(4) . .
C14 C15 H15 120.1 . .
C16 C15 H15 120.1 . .
C17 C16 C15 120.1(4) . .
C17 C16 H16 120 . .
C15 C16 H16 120 . .
C16 C17 C18 121.0(4) . .
C16 C17 H17 119.5 . .
C18 C17 H17 119.5 . .
C17 C18 C19 120.2(4) . .
C17 C18 H18 119.9 . .
C19 C18 H18 119.9 . .
C14 C19 C18 119.2(4) . .
C14 C19 H19 120.4 . .
C18 C19 H19 120.4 . .
C3B N1 C2 110.3(5) . .
C3 N1 C2 111.7(4) . .
C3B N1 C4 123.8(5) . .
C3 N1 C4 123.4(4) . .
C2 N1 C4 124.8(4) . .
C8 P1 C8 106.2(2) . 2_756
C8 P1 C14 110.97(16) . .
C8 P1 C14 110.91(16) 2_756 .
C8 P1 C14 110.91(16) . 2_756
C8 P1 C14 110.96(16) 2_756 2_756
C14 P1 C14 107.0(2) . 2_756
C1 S1 Ni1 101.96(14) . .
C2 S2 Ni1 103.48(13) . .
C3B S3 C1 90.9(4) . .
C3 S3 C1 92.3(2) . .
S1 Ni1 S1 180 7_646 .
S1 Ni1 S2 92.74(4) 7_646 7_646
S1 Ni1 S2 87.26(4) . 7_646
S1 Ni1 S2 87.26(4) 7_646 .
S1 Ni1 S2 92.74(4) . .
S2 Ni1 S2 180.00(5) 7_646 .
N1 C3 S4 133.8(5) . .
N1 C3 S3 110.4(4) . .
S4 C3 S3 115.8(4) . .
N1 C3B S4B 118.4(10) . .
N1 C3B S3 113.7(6) . .
S4B C3B S3 127.9(10) . .

loop_
_geom_bond_atom_site_label_1
_geom_bond_atom_site_label_2
_geom_bond_distance
_geom_bond_site_symmetry_2
C1 C2 1.362(6) .
C1 S1 1.717(4) .
C1 S3 1.734(4) .
C2 N1 1.440(5) .
C2 S2 1.733(4) .
C4 C5 1.431(10) .
C4 C7 1.529(11) .
C4 N1 1.533(7) .
C4 C6 1.542(10) .
C5 H5A 0.96 .
C5 H5B 0.96 .
C5 H5C 0.96 .
C6 H6A 0.96 .
C6 H6B 0.96 .
C6 H6C 0.96 .
C7 H7A 0.96 .
C7 H7B 0.96 .
C7 H7C 0.96 .
C8 C13 1.380(5) .
C8 C9 1.394(5) .
C8 P1 1.799(4) .
C9 C10 1.392(6) .
C9 H9 0.93 .
C10 C11 1.368(7) .
C10 H10 0.93 .
C11 C12 1.398(7) .
C11 H11 0.93 .
C12 C13 1.388(6) .
C12 H12 0.93 .
C13 H13 0.93 .
C14 C19 1.388(5) .
C14 C15 1.392(5) .
C14 P1 1.799(4) .
C15 C16 1.394(6) .
C15 H15 0.93 .
C16 C17 1.359(7) .
C16 H16 0.93 .
C17 C18 1.370(7) .
C17 H17 0.93 .
C18 C19 1.399(6) .
C18 H18 0.93 .
C19 H19 0.93 .
N1 C3B 1.369(10) .
N1 C3 1.398(7) .
P1 C8 1.799(4) 2_756
P1 C14 1.799(4) 2_756
S1 Ni1 2.1486(9) .
S2 Ni1 2.1724(10) .
S3 C3B 1.699(9) .
S3 C3 1.730(6) .
Ni1 S1 2.1486(9) 7_646
Ni1 S2 2.1724(10) 7_646
C3 S4 1.687(6) .
C3B S4B 1.657(9) .

loop_
_geom_torsion_atom_site_label_1
_geom_torsion_atom_site_label_2
_geom_torsion_atom_site_label_3
_geom_torsion_atom_site_label_4
_geom_torsion
_geom_torsion_site_symmetry_4
S1 C1 C2 N1 -178.0(3) .
S3 C1 C2 N1 -2.6(5) .
S1 C1 C2 S2 -2.8(5) .
S3 C1 C2 S2 172.6(2) .
C13 C8 C9 C10 -1.1(6) .
P1 C8 C9 C10 -176.9(3) .
C8 C9 C10 C11 1.5(7) .
C9 C10 C11 C12 -1.1(7) .
C10 C11 C12 C13 0.4(7) .
C9 C8 C13 C12 0.3(6) .
P1 C8 C13 C12 176.1(4) .
C11 C12 C13 C8 0.0(7) .
C19 C14 C15 C16 0.7(6) .
P1 C14 C15 C16 178.4(3) .
C14 C15 C16 C17 -1.8(7) .
C15 C16 C17 C18 1.6(7) .
C16 C17 C18 C19 -0.3(8) .
C15 C14 C19 C18 0.6(6) .
P1 C14 C19 C18 -177.0(4) .
C17 C18 C19 C14 -0.9(7) .
C1 C2 N1 C3B -2.7(10) .
S2 C2 N1 C3B -177.2(9) .
C1 C2 N1 C3 9.3(7) .
S2 C2 N1 C3 -165.3(6) .
C1 C2 N1 C4 -171.6(5) .
S2 C2 N1 C4 13.8(7) .
C5 C4 N1 C3B -148.1(12) .
C7 C4 N1 C3B 86.7(12) .
C6 C4 N1 C3B -24.5(13) .
C5 C4 N1 C3 -161.6(9) .
C7 C4 N1 C3 73.2(9) .
C6 C4 N1 C3 -38.0(9) .
C5 C4 N1 C2 19.4(10) .
C7 C4 N1 C2 -105.8(6) .
C6 C4 N1 C2 143.0(5) .
C13 C8 P1 C8 -123.9(4) 2_756
C9 C8 P1 C8 51.9(3) 2_756
C13 C8 P1 C14 -3.3(4) .
C9 C8 P1 C14 172.5(3) .
C13 C8 P1 C14 115.5(3) 2_756
C9 C8 P1 C14 -68.7(3) 2_756
C19 C14 P1 C8 -113.1(3) .
C15 C14 P1 C8 69.3(3) .
C19 C14 P1 C8 4.6(4) 2_756
C15 C14 P1 C8 -173.0(3) 2_756
C19 C14 P1 C14 125.8(4) 2_756
C15 C14 P1 C14 -51.8(3) 2_756
C2 C1 S1 Ni1 5.0(4) .
S3 C1 S1 Ni1 -169.8(2) .
C1 C2 S2 Ni1 -1.0(3) .
N1 C2 S2 Ni1 173.3(3) .
C2 C1 S3 C3B 5.5(7) .
S1 C1 S3 C3B -179.1(7) .
C2 C1 S3 C3 -3.5(5) .
S1 C1 S3 C3 171.9(5) .
C2 N1 C3 S4 168.6(8) .
C4 N1 C3 S4 -10.5(14) .
C2 N1 C3 S3 -11.6(8) .
C4 N1 C3 S3 169.3(5) .
C1 S3 C3 N1 8.7(7) .
C1 S3 C3 S4 -171.4(6) .
C2 N1 C3B S4B -173.9(12) .
C4 N1 C3B S4B -4.9(15) .
C2 N1 C3B S3 7.0(15) .
C4 N1 C3B S3 176.1(7) .
C1 S3 C3B N1 -7.3(13) .
C1 S3 C3B S4B 173.8(14) .
